data_7128269
loop_
_publ_author_name
'Nakamura, Hitomi'
'Yoshida, Minori'
'Matsunami, Asuka'
'Kuwata, Shigeki'
'Kayaki, Yoshihito'

_publ_section_title
;
 Oxy-tethered Cp*Ir(III) complex as a competent catalyst for selective
 dehydrogenation from formic acid.
;
_journal_issue 45
_journal_name_full 'Chemical communications (Cambridge, England)'
_journal_page_first 5534
_journal_page_last 5537
_journal_paper_doi 10.1039/d1cc01712h
_journal_volume 57
_journal_year 2021
_chemical_absolute_configuration 'CHOOSE rm ad rmad syn or unk'
_chemical_formula_moiety 'C32 H30 Cl F4 Ir N2 O3 S'
_chemical_formula_sum 'C32 H30 Cl F4 Ir N2 O3 S'
_chemical_formula_weight 826.33
_space_group_crystal_system orthorhombic
_space_group_IT_number 19
_space_group_name_Hall 'P 2ac 2ab'
_space_group_name_H-M_alt 'P 21 21 21'
_atom_sites_solution_hydrogens geom
_atom_sites_solution_primary direct
_atom_sites_solution_secondary difmap
_audit_update_record
;
2021-03-16 deposited with the CCDC.	2021-05-03 downloaded from the CCDC.
;
_cell_angle_alpha 90.0000
_cell_angle_beta 90.0000
_cell_angle_gamma 90.0000
_cell_formula_units_Z 4
_cell_length_a 7.8860(16)
_cell_length_b 19.686(4)
_cell_length_c 20.376(4)
_cell_measurement_reflns_used 11150
_cell_measurement_temperature 93
_cell_measurement_theta_max 27.49
_cell_measurement_theta_min 3.11
_cell_volume 3163.2(11)
_computing_cell_refinement CrystalClear
_computing_data_collection 'CrystalClear (Rigaku Inc., 2008)'
_computing_data_reduction CrystalClear
_computing_molecular_graphics 'CrystalStructure 4.3'
_computing_publication_material 'CrystalStructure 4.3 (Rigaku, 2018)'
_computing_structure_refinement 'CRYSTALS (Carruthers, et al., 1999)'
_computing_structure_solution SIR97
_diffrn_ambient_temperature 93
_diffrn_detector_area_resol_mean 7.111
_diffrn_measured_fraction_theta_full 0.997
_diffrn_measured_fraction_theta_max 0.997
_diffrn_measurement_device_type 'Rigaku Saturn724'
_diffrn_measurement_method \w
_diffrn_radiation_type 'Mo K\a'
_diffrn_radiation_wavelength 0.71075
_diffrn_reflns_av_R_equivalents 0.0579
_diffrn_reflns_limit_h_max 10
_diffrn_reflns_limit_h_min -10
_diffrn_reflns_limit_k_max 25
_diffrn_reflns_limit_k_min -24
_diffrn_reflns_limit_l_max 23
_diffrn_reflns_limit_l_min -26
_diffrn_reflns_number 26180
_diffrn_reflns_theta_full 27.48
_diffrn_reflns_theta_max 27.48
_diffrn_reflns_theta_min 3.173
_diffrn_standards_number 0
_exptl_absorpt_coefficient_mu 4.442
_exptl_absorpt_correction_T_max 0.875
_exptl_absorpt_correction_T_min 0.668
_exptl_absorpt_correction_type multi-scan
_exptl_absorpt_process_details 'REQAB (Rigaku, 1998)'
_exptl_crystal_colour yellow
_exptl_crystal_density_diffrn 1.735
_exptl_crystal_density_method 'not measured'
_exptl_crystal_description prism
_exptl_crystal_F_000 1624.00
_exptl_crystal_size_max 0.200
_exptl_crystal_size_mid 0.030
_exptl_crystal_size_min 0.030
_refine_diff_density_max 5.780
_refine_diff_density_min -3.810
_refine_ls_abs_structure_details 'Flack, H. D. (1983), Acta Cryst. A39, 876-881.  3163 Friedel Pairs'
_refine_ls_abs_structure_Flack -0.012(8)
_refine_ls_extinction_coef 145(15)
_refine_ls_extinction_method 'Larson (1970) Crystallographic Computing eq. 22'
_refine_ls_goodness_of_fit_ref 1.007
_refine_ls_hydrogen_treatment constr
_refine_ls_number_parameters 429
_refine_ls_number_reflns 7239
_refine_ls_R_factor_gt 0.0402
_refine_ls_shift/su_max 0.045
_refine_ls_structure_factor_coef Fsqd
_refine_ls_weighting_details 'w = 1/[0.0015Fo^2^ + 0.6000\s(Fo^2^)]/(4Fo^2^)'
_refine_ls_weighting_scheme calc
_refine_ls_wR_factor_ref 0.1083
_reflns_number_gt 6754
_reflns_number_total 7239
_reflns_threshold_expression F^2^>2.0\s(F^2^)
_cod_data_source_file d1cc01712h2.cif
_cod_data_source_block Ir4a
_cod_depositor_comments 'Adding full bibliography for 7128266--7128271.cif.'
_cod_original_cell_volume 3163.3(11)
_cod_database_code 7128269

loop_
_space_group_symop_id
_space_group_symop_operation_xyz
1 +X,+Y,+Z
2 1/2-X,-Y,1/2+Z
3 1/2+X,1/2-Y,-Z
4 -X,1/2+Y,1/2-Z

loop_
_atom_site_label
_atom_site_type_symbol
_atom_site_fract_x
_atom_site_fract_y
_atom_site_fract_z
_atom_site_U_iso_or_equiv
_atom_site_adp_type
_atom_site_occupancy
_atom_site_site_symmetry_multiplicity
_atom_site_calc_flag
_atom_site_refinement_flags
_atom_site_disorder_assembly
_atom_site_disorder_group
Ir1 Ir 0.41001(3) 0.693780(10) 0.627990(10) 0.01113(6) Uani 1 4 d . . .
Cl1 Cl 0.1906(2) 0.72788(8) 0.55177(7) 0.0185(4) Uani 1 4 d . . .
S1 S 0.12084(19) 0.75380(8) 0.72427(7) 0.0135(3) Uani 1 4 d . . .
F1 F -0.1098(5) 0.8505(2) 0.80637(18) 0.0219(10) Uani 1 4 d . . .
F2 F -0.0762(6) 0.8838(2) 0.9313(2) 0.0289(11) Uani 1 4 d . . .
F3 F 0.1706(6) 0.8270(2) 1.00675(19) 0.0317(12) Uani 1 4 d . . .
F4 F 0.3761(6) 0.7317(2) 0.95648(19) 0.0309(12) Uani 1 4 d . . .
O1 O 0.3697(6) 0.7018(2) 0.8220(2) 0.0187(11) Uani 1 4 d . . .
O2 O 0.0839(6) 0.6825(2) 0.7249(2) 0.0169(10) Uani 1 4 d . . .
O3 O -0.0042(6) 0.7985(2) 0.6968(2) 0.0193(11) Uani 1 4 d . . .
N1 N 0.5215(8) 0.7861(3) 0.5954(3) 0.0175(13) Uani 1 4 d . . .
N2 N 0.3058(7) 0.7673(3) 0.6960(3) 0.0114(12) Uani 1 4 d . . .
C1 C 0.4073(9) 0.5936(3) 0.6796(3) 0.0148(14) Uani 1 4 d . . .
C2 C 0.3678(9) 0.5856(3) 0.6119(3) 0.0167(15) Uani 1 4 d . . .
C3 C 0.5100(9) 0.6101(3) 0.5725(3) 0.0161(15) Uani 1 4 d . . .
C4 C 0.6354(7) 0.6347(3) 0.6183(3) 0.0144(14) Uani 1 4 d . . .
C5 C 0.5713(9) 0.6268(3) 0.6846(3) 0.0152(14) Uani 1 4 d . . .
C6 C 0.3117(9) 0.5660(3) 0.7360(3) 0.0212(17) Uani 1 4 d . . .
C7 C 0.2125(9) 0.5527(3) 0.5854(3) 0.0207(16) Uani 1 4 d . . .
C8 C 0.5208(9) 0.6056(4) 0.4996(3) 0.0202(17) Uani 1 4 d . . .
C9 C 0.8057(9) 0.6635(4) 0.5989(3) 0.0200(16) Uani 1 4 d . . .
C10 C 0.6746(9) 0.6350(3) 0.7456(3) 0.0159(15) Uani 1 4 d . . .
C11 C 0.6640(8) 0.7029(3) 0.7823(3) 0.0175(15) Uani 1 4 d . . .
C12 C 0.5483(8) 0.7055(4) 0.8415(3) 0.0207(17) Uani 1 4 d . . .
C13 C 0.2585(9) 0.7464(3) 0.8498(3) 0.0194(16) Uani 1 4 d . . .
C14 C 0.2643(10) 0.7624(4) 0.9163(3) 0.0238(17) Uani 1 4 d . . .
C15 C 0.1537(10) 0.8089(4) 0.9432(3) 0.0237(17) Uani 1 4 d . . .
C16 C 0.0300(9) 0.8382(4) 0.9054(3) 0.0180(16) Uani 1 4 d . . .
C17 C 0.0184(10) 0.8205(4) 0.8397(3) 0.0220(17) Uani 1 4 d . . .
C18 C 0.1336(8) 0.7757(3) 0.8108(3) 0.0125(14) Uani 1 4 d . . .
C19 C 0.5210(8) 0.8388(3) 0.6478(3) 0.0140(14) Uani 1 4 d . . .
C20 C 0.3405(9) 0.8390(3) 0.6772(3) 0.0159(15) Uani 1 4 d . . .
C21 C 0.5723(9) 0.9087(3) 0.6226(3) 0.0195(15) Uani 1 4 d . . .
C22 C 0.7322(10) 0.9331(3) 0.6380(3) 0.0228(17) Uani 1 4 d . . .
C23 C 0.7840(10) 0.9983(4) 0.6174(3) 0.0261(18) Uani 1 4 d . . .
C24 C 0.6754(11) 1.0375(4) 0.5784(4) 0.031(2) Uani 1 4 d . . .
C25 C 0.5195(13) 1.0122(4) 0.5631(4) 0.038(2) Uani 1 4 d . . .
C26 C 0.4678(11) 0.9484(4) 0.5841(4) 0.0271(19) Uani 1 4 d . . .
C27 C 0.3305(9) 0.8869(3) 0.7362(3) 0.0188(16) Uani 1 4 d . . .
C28 C 0.4456(10) 0.8821(3) 0.7881(3) 0.0225(17) Uani 1 4 d . . .
C29 C 0.4300(11) 0.9231(4) 0.8436(3) 0.0295(19) Uani 1 4 d . . .
C30 C 0.2928(12) 0.9680(4) 0.8471(4) 0.031(2) Uani 1 4 d . . .
C31 C 0.1817(11) 0.9746(4) 0.7963(4) 0.030(2) Uani 1 4 d . . .
C32 C 0.2013(10) 0.9327(3) 0.7401(4) 0.0248(18) Uani 1 4 d . . .
H1 H 0.64061 0.79226 0.58501 0.0210 Uiso 1 4 calc R . .
H2 H 0.47336 0.81599 0.56247 0.0212 Uiso 1 4 calc R . .
H3 H 0.34171 0.59032 0.7752 0.0254 Uiso 1 4 calc R . .
H4 H 0.1923 0.57074 0.72814 0.0255 Uiso 1 4 calc R . .
H5 H 0.33906 0.51882 0.74138 0.0256 Uiso 1 4 calc R . .
H6 H 0.15161 0.53069 0.62015 0.0249 Uiso 1 4 calc R . .
H7 H 0.14188 0.58685 0.56576 0.0250 Uiso 1 4 calc R . .
H8 H 0.24351 0.51976 0.55277 0.0249 Uiso 1 4 calc R . .
H9 H 0.5957 0.6404 0.48376 0.0242 Uiso 1 4 calc R . .
H10 H 0.56442 0.56187 0.48754 0.0243 Uiso 1 4 calc R . .
H11 H 0.41047 0.61171 0.4806 0.0244 Uiso 1 4 calc R . .
H12 H 0.78924 0.70291 0.57194 0.0243 Uiso 1 4 calc R . .
H13 H 0.86866 0.67581 0.63741 0.0242 Uiso 1 4 calc R . .
H14 H 0.86758 0.62979 0.57464 0.0243 Uiso 1 4 calc R . .
H15 H 0.77723 0.71485 0.7969 0.0211 Uiso 1 4 calc R . .
H16 H 0.62349 0.73689 0.75161 0.0211 Uiso 1 4 calc R . .
H17 H 0.56386 0.74805 0.8648 0.0249 Uiso 1 4 calc R . .
H18 H 0.57099 0.66793 0.87104 0.0248 Uiso 1 4 calc R . .
H19 H 0.60176 0.82502 0.68188 0.0167 Uiso 1 4 calc R . .
H20 H 0.25848 0.85373 0.64397 0.0191 Uiso 1 4 calc R . .
H21 H 0.8074 0.90532 0.66078 0.0275 Uiso 1 4 calc R . .
H22 H 0.88893 1.0157 0.62978 0.0313 Uiso 1 4 calc R . .
H23 H 0.70857 1.08018 0.56373 0.0370 Uiso 1 4 calc R . .
H24 H 0.44658 1.03905 0.53831 0.0456 Uiso 1 4 calc R . .
H25 H 0.36282 0.93158 0.57111 0.0325 Uiso 1 4 calc R . .
H26 H 0.53454 0.85125 0.78531 0.0270 Uiso 1 4 calc R . .
H27 H 0.50841 0.92024 0.87759 0.0354 Uiso 1 4 calc R . .
H28 H 0.27758 0.99394 0.88479 0.0377 Uiso 1 4 calc R . .
H29 H 0.09303 1.00566 0.7983 0.0363 Uiso 1 4 calc R . .
H30 H 0.12649 0.937 0.70506 0.0297 Uiso 1 4 calc R . .

loop_
_atom_site_aniso_label
_atom_site_aniso_U_11
_atom_site_aniso_U_22
_atom_site_aniso_U_33
_atom_site_aniso_U_12
_atom_site_aniso_U_13
_atom_site_aniso_U_23
Ir1 0.01169(12) 0.01221(13) 0.00949(12) -0.00007(9) 0.00079(9) 0.00011(8)
Cl1 0.0204(8) 0.0230(8) 0.0120(7) 0.0022(6) -0.0026(6) -0.0001(6)
S1 0.0123(7) 0.0166(7) 0.0116(7) 0.0003(6) 0.0015(6) -0.0019(5)
F1 0.021(2) 0.027(2) 0.0173(18) 0.0061(18) 0.0030(17) -0.0018(15)
F2 0.030(2) 0.034(2) 0.023(2) 0.006(2) 0.006(2) -0.0140(17)
F3 0.038(3) 0.047(3) 0.0096(18) -0.000(2) 0.0063(18) -0.0114(18)
F4 0.030(3) 0.049(3) 0.0140(19) 0.010(2) -0.0004(18) -0.0028(18)
O1 0.015(2) 0.025(2) 0.016(2) 0.005(2) -0.0034(17) -0.0067(19)
O2 0.015(2) 0.020(2) 0.015(2) -0.004(2) 0.0045(19) -0.0031(16)
O3 0.020(2) 0.021(2) 0.017(2) 0.008(2) -0.0029(18) 0.0006(19)
N1 0.022(3) 0.013(3) 0.018(3) -0.001(2) 0.004(2) 0.002(2)
N2 0.012(2) 0.010(2) 0.012(2) 0.003(2) 0.004(2) -0.0034(19)
C1 0.012(3) 0.017(3) 0.015(3) -0.002(3) 0.005(3) 0.006(2)
C2 0.029(3) 0.004(3) 0.017(3) -0.001(2) 0.002(3) -0.003(2)
C3 0.014(3) 0.020(3) 0.015(3) 0.008(3) 0.000(3) -0.005(2)
C4 0.011(3) 0.020(3) 0.013(3) 0.010(2) 0.003(2) -0.003(2)
C5 0.017(3) 0.017(3) 0.011(3) 0.008(3) -0.003(3) 0.001(2)
C6 0.025(4) 0.020(3) 0.018(3) -0.001(3) 0.007(3) 0.004(3)
C7 0.019(3) 0.016(3) 0.026(3) -0.004(3) -0.005(3) 0.002(3)
C8 0.024(3) 0.026(4) 0.010(3) -0.002(3) 0.002(3) -0.002(3)
C9 0.020(3) 0.029(4) 0.011(3) 0.001(3) 0.006(3) -0.006(3)
C10 0.016(3) 0.019(3) 0.012(3) -0.001(3) 0.001(2) -0.000(2)
C11 0.014(3) 0.020(3) 0.018(3) -0.004(3) -0.000(2) -0.006(3)
C12 0.016(3) 0.031(4) 0.016(3) 0.002(3) -0.003(2) -0.004(3)
C13 0.019(3) 0.020(3) 0.019(3) -0.001(3) 0.007(3) -0.001(2)
C14 0.032(4) 0.027(4) 0.012(3) -0.007(3) 0.006(3) 0.003(3)
C15 0.034(4) 0.026(3) 0.012(3) 0.001(3) 0.005(3) -0.013(3)
C16 0.017(3) 0.023(3) 0.014(3) -0.006(3) 0.004(3) -0.008(3)
C17 0.026(4) 0.023(4) 0.017(3) 0.002(3) -0.001(3) 0.002(3)
C18 0.014(3) 0.016(3) 0.007(3) -0.001(2) 0.001(2) -0.002(2)
C19 0.017(3) 0.016(3) 0.010(3) 0.005(2) 0.002(2) 0.002(2)
C20 0.020(3) 0.014(3) 0.014(3) -0.001(3) -0.002(3) 0.002(2)
C21 0.030(3) 0.014(3) 0.014(3) 0.001(3) 0.008(3) 0.002(2)
C22 0.030(4) 0.019(3) 0.020(3) -0.006(3) 0.002(3) 0.004(3)
C23 0.040(4) 0.020(3) 0.019(3) -0.011(3) 0.012(3) -0.005(3)
C24 0.044(5) 0.020(4) 0.029(4) -0.015(3) 0.014(4) 0.004(3)
C25 0.058(6) 0.031(4) 0.026(4) 0.010(4) 0.007(4) 0.015(3)
C26 0.036(4) 0.019(3) 0.026(4) 0.003(3) 0.005(3) 0.005(3)
C27 0.024(3) 0.013(3) 0.019(3) -0.009(3) 0.006(3) 0.001(2)
C28 0.035(4) 0.017(3) 0.015(3) -0.002(3) 0.005(3) -0.001(2)
C29 0.036(4) 0.034(4) 0.019(3) -0.017(4) -0.002(3) -0.008(3)
C30 0.045(5) 0.020(3) 0.030(4) -0.010(3) 0.013(4) -0.012(3)
C31 0.039(5) 0.014(3) 0.037(4) -0.001(3) 0.024(4) -0.002(3)
C32 0.028(4) 0.016(3) 0.030(4) -0.004(3) 0.013(3) -0.005(3)

loop_
_atom_type_symbol
_atom_type_description
_atom_type_scat_dispersion_real
_atom_type_scat_dispersion_imag
_atom_type_scat_source
C C 0.0033 0.0016
;
International Tables for Crystallography
(Vol. C, Tables 4.2.6.8 and 6.1.1.4)
;
H H 0.0000 0.0000
;
International Tables for Crystallography
(Vol. C, Table 6.1.1.4)
;
Cl Cl 0.1484 0.1585
;
International Tables for Crystallography
(Vol. C, Tables 4.2.6.8 and 6.1.1.4)
;
Ir Ir -1.4442 7.9887
;
International Tables for Crystallography
(Vol. C, Tables 4.2.6.8 and 6.1.1.4)
;
N N 0.0061 0.0033
;
International Tables for Crystallography
(Vol. C, Tables 4.2.6.8 and 6.1.1.4)
;
O O 0.0106 0.0060
;
International Tables for Crystallography
(Vol. C, Tables 4.2.6.8 and 6.1.1.4)
;
S S 0.1246 0.1234
;
International Tables for Crystallography
(Vol. C, Tables 4.2.6.8 and 6.1.1.4)
;
F F 0.0171 0.0103
;
International Tables for Crystallography
(Vol. C, Tables 4.2.6.8 and 6.1.1.4)
;

loop_
_geom_angle_atom_site_label_1
_geom_angle_atom_site_label_2
_geom_angle_atom_site_label_3
_geom_angle
_geom_angle_publ_flag
_geom_angle_site_symmetry_1
_geom_angle_site_symmetry_3
Cl1 Ir1 N1 81.83(16) yes . .
Cl1 Ir1 N2 87.36(14) yes . .
Cl1 Ir1 C1 122.69(17) yes . .
Cl1 Ir1 C2 93.74(17) yes . .
Cl1 Ir1 C3 97.89(18) yes . .
Cl1 Ir1 C4 133.42(17) yes . .
Cl1 Ir1 C5 158.58(17) yes . .
N1 Ir1 N2 77.7(2) yes . .
N1 Ir1 C1 154.9(2) yes . .
N1 Ir1 C2 148.3(2) yes . .
N1 Ir1 C3 109.8(2) yes . .
N1 Ir1 C4 95.3(2) yes . .
N1 Ir1 C5 116.4(2) yes . .
N2 Ir1 C1 106.5(2) yes . .
N2 Ir1 C2 133.7(2) yes . .
N2 Ir1 C3 171.3(2) yes . .
N2 Ir1 C4 137.7(2) yes . .
N2 Ir1 C5 106.8(2) yes . .
C1 Ir1 C2 37.6(2) yes . .
C1 Ir1 C3 64.8(2) yes . .
C1 Ir1 C4 64.6(2) yes . .
C1 Ir1 C5 38.5(2) yes . .
C2 Ir1 C3 39.4(2) yes . .
C2 Ir1 C4 65.2(2) yes . .
C2 Ir1 C5 64.8(2) yes . .
C3 Ir1 C4 39.4(2) yes . .
C3 Ir1 C5 66.3(2) yes . .
C4 Ir1 C5 39.5(2) yes . .
O2 S1 O3 117.6(3) yes . .
O2 S1 N2 110.6(3) yes . .
O2 S1 C18 103.6(3) yes . .
O3 S1 N2 112.7(3) yes . .
O3 S1 C18 105.8(3) yes . .
N2 S1 C18 105.2(3) yes . .
C12 O1 C13 118.3(5) yes . .
Ir1 N1 C19 111.7(4) yes . .
Ir1 N2 S1 118.0(3) yes . .
Ir1 N2 C20 113.6(4) yes . .
S1 N2 C20 114.8(4) yes . .
Ir1 C1 C2 69.1(3) yes . .
Ir1 C1 C5 68.2(3) yes . .
Ir1 C1 C6 134.0(5) yes . .
C2 C1 C5 108.2(5) yes . .
C2 C1 C6 127.0(6) yes . .
C5 C1 C6 124.4(6) yes . .
Ir1 C2 C1 73.3(3) yes . .
Ir1 C2 C3 69.1(3) yes . .
Ir1 C2 C7 127.3(4) yes . .
C1 C2 C3 109.1(6) yes . .
C1 C2 C7 125.5(6) yes . .
C3 C2 C7 125.2(6) yes . .
Ir1 C3 C2 71.5(3) yes . .
Ir1 C3 C4 69.8(4) yes . .
Ir1 C3 C8 126.2(5) yes . .
C2 C3 C4 106.4(5) yes . .
C2 C3 C8 124.9(6) yes . .
C4 C3 C8 128.6(6) yes . .
Ir1 C4 C3 70.8(4) yes . .
Ir1 C4 C5 71.5(3) yes . .
Ir1 C4 C9 124.1(4) yes . .
C3 C4 C5 109.1(5) yes . .
C3 C4 C9 124.5(6) yes . .
C5 C4 C9 126.4(5) yes . .
Ir1 C5 C1 73.3(4) yes . .
Ir1 C5 C4 69.1(3) yes . .
Ir1 C5 C10 134.2(4) yes . .
C1 C5 C4 107.0(5) yes . .
C1 C5 C10 126.3(5) yes . .
C4 C5 C10 125.0(6) yes . .
C5 C10 C11 118.0(5) yes . .
C10 C11 C12 116.8(6) yes . .
O1 C12 C11 111.2(5) yes . .
O1 C13 C14 121.9(6) yes . .
O1 C13 C18 119.0(6) yes . .
C14 C13 C18 119.0(6) yes . .
F4 C14 C13 120.8(6) yes . .
F4 C14 C15 118.0(6) yes . .
C13 C14 C15 121.2(7) yes . .
F3 C15 C14 119.7(6) yes . .
F3 C15 C16 119.9(6) yes . .
C14 C15 C16 120.4(6) yes . .
F2 C16 C15 120.4(6) yes . .
F2 C16 C17 120.6(6) yes . .
C15 C16 C17 119.0(6) yes . .
F1 C17 C16 115.2(6) yes . .
F1 C17 C18 123.3(6) yes . .
C16 C17 C18 121.5(6) yes . .
S1 C18 C13 119.7(5) yes . .
S1 C18 C17 121.5(5) yes . .
C13 C18 C17 118.8(6) yes . .
N1 C19 C20 106.4(5) yes . .
N1 C19 C21 112.7(5) yes . .
C20 C19 C21 111.9(5) yes . .
N2 C20 C19 105.5(5) yes . .
N2 C20 C27 111.9(5) yes . .
C19 C20 C27 110.7(5) yes . .
C19 C21 C22 118.5(6) yes . .
C19 C21 C26 123.0(6) yes . .
C22 C21 C26 118.4(6) yes . .
C21 C22 C23 120.7(6) yes . .
C22 C23 C24 119.5(7) yes . .
C23 C24 C25 118.8(7) yes . .
C24 C25 C26 121.6(8) yes . .
C21 C26 C25 120.8(8) yes . .
C20 C27 C28 121.4(6) yes . .
C20 C27 C32 119.5(6) yes . .
C28 C27 C32 119.0(6) yes . .
C27 C28 C29 121.2(7) yes . .
C28 C29 C30 118.3(7) yes . .
C29 C30 C31 121.3(7) yes . .
C30 C31 C32 119.2(7) yes . .
C27 C32 C31 120.9(7) yes . .

loop_
_geom_bond_atom_site_label_1
_geom_bond_atom_site_label_2
_geom_bond_distance
_geom_bond_publ_flag
_geom_bond_site_symmetry_2
Ir1 Cl1 2.4197(16) yes .
Ir1 N1 2.125(5) yes .
Ir1 N2 2.165(5) yes .
Ir1 C1 2.235(6) yes .
Ir1 C2 2.180(6) yes .
Ir1 C3 2.148(7) yes .
Ir1 C4 2.134(6) yes .
Ir1 C5 2.166(6) yes .
S1 O2 1.434(4) yes .
S1 O3 1.436(5) yes .
S1 N2 1.590(5) yes .
S1 C18 1.818(6) yes .
F1 C17 1.353(8) yes .
F2 C16 1.336(8) yes .
F3 C15 1.349(8) yes .
F4 C14 1.347(9) yes .
O1 C12 1.465(8) yes .
O1 C13 1.363(8) yes .
N1 C19 1.491(8) yes .
N2 C20 1.490(8) yes .
C1 C2 1.424(9) yes .
C1 C5 1.452(9) yes .
C1 C6 1.478(9) yes .
C2 C3 1.461(9) yes .
C2 C7 1.487(9) yes .
C3 C4 1.443(9) yes .
C3 C8 1.490(9) yes .
C4 C5 1.452(9) yes .
C4 C9 1.510(9) yes .
C5 C10 1.495(9) yes .
C10 C11 1.534(9) yes .
C11 C12 1.513(9) yes .
C13 C14 1.391(9) yes .
C13 C18 1.391(9) yes .
C14 C15 1.379(11) yes .
C15 C16 1.371(10) yes .
C16 C17 1.385(9) yes .
C17 C18 1.398(9) yes .
C19 C20 1.544(9) yes .
C19 C21 1.523(9) yes .
C20 C27 1.529(9) yes .
C21 C22 1.386(10) yes .
C21 C26 1.381(10) yes .
C22 C23 1.412(10) yes .
C23 C24 1.399(11) yes .
C24 C25 1.363(13) yes .
C25 C26 1.388(11) yes .
C27 C28 1.396(10) yes .
C27 C32 1.364(10) yes .
C28 C29 1.395(10) yes .
C29 C30 1.398(12) yes .
C30 C31 1.363(12) yes .
C31 C32 1.418(10) yes .
